data_2015847
loop_
_publ_author_name
'Klis, Tomasz'
'Lulinski, Sergiusz'
'Serwatowski, Janusz'

_publ_section_title
;
 2,3-Difluoro-4-formylphenylboronic acid
;
_journal_coeditor_code FG3045
_journal_issue 3
_journal_name_full 'Acta Crystallographica Section C'
_journal_page_first o145
_journal_page_last o146
_journal_paper_doi 10.1107/S0108270107001576
_journal_volume 63
_journal_year 2007
_chemical_formula_iupac 'C7 H5 B F2 O3'
_chemical_formula_moiety 'C7 H5 B F2 O3'
_chemical_formula_sum 'C7 H5 B F2 O3'
_chemical_formula_weight 185.92
_chemical_name_common '2,3-difluoro-4-formylphenylboronic acid'
_chemical_name_systematic
;
2,3-Difluoro-4-formylphenylboronic acid
;
_space_group_IT_number 14
_symmetry_cell_setting monoclinic
_symmetry_space_group_name_Hall '-P 2ybc'
_symmetry_space_group_name_H-M 'P 1 21/c 1'
_atom_sites_solution_hydrogens geom
_atom_sites_solution_primary direct
_atom_sites_solution_secondary difmap
_audit_creation_method SHELXL97
_cell_angle_alpha 90.00
_cell_angle_beta 94.198(12)
_cell_angle_gamma 90.00
_cell_formula_units_Z 4
_cell_length_a 7.9154(12)
_cell_length_b 9.8527(15)
_cell_length_c 9.8141(13)
_cell_measurement_temperature 293(2)
_cell_volume 763.33(19)
_computing_cell_refinement 'CrysAlis RED (Oxford Diffraction, 2005)'
_computing_data_collection 'CrysAlis CCD (Oxford Diffraction, 2005)'
_computing_data_reduction 'CrysAlis RED'
_computing_molecular_graphics 'DIAMOND (Brandenburg, 1999)'
_computing_publication_material 'SHELXTL (Sheldrick, 1990)'
_computing_structure_refinement 'SHELXL97 (Sheldrick, 1997)'
_computing_structure_solution 'SHELXS97 (Sheldrick, 1997)'
_diffrn_ambient_temperature 293(2)
_diffrn_detector_area_resol_mean 8.6479
_diffrn_measured_fraction_theta_full 0.976
_diffrn_measured_fraction_theta_max 0.937
_diffrn_measurement_device_type 'Kuma KM-4 CCD area-detector'
_diffrn_measurement_method \w
_diffrn_radiation_monochromator graphite
_diffrn_radiation_source 'fine-focus sealed tube'
_diffrn_radiation_type MoK\a
_diffrn_radiation_wavelength 0.71073
_diffrn_reflns_av_R_equivalents 0.0137
_diffrn_reflns_av_sigmaI/netI 0.0228
_diffrn_reflns_limit_h_max 10
_diffrn_reflns_limit_h_min -9
_diffrn_reflns_limit_k_max 13
_diffrn_reflns_limit_k_min -13
_diffrn_reflns_limit_l_max 13
_diffrn_reflns_limit_l_min -12
_diffrn_reflns_number 7011
_diffrn_reflns_theta_full 28.00
_diffrn_reflns_theta_max 28.59
_diffrn_reflns_theta_min 2.93
_diffrn_standards_decay_% 2
_diffrn_standards_number 1
_exptl_absorpt_coefficient_mu 0.152
_exptl_absorpt_correction_T_max 0.97
_exptl_absorpt_correction_T_min 0.92
_exptl_absorpt_correction_type multi-scan
_exptl_absorpt_process_details '(CrysAlis RED; Oxford Diffraction, 2005)'
_exptl_crystal_colour colourless
_exptl_crystal_density_diffrn 1.618
_exptl_crystal_density_method 'not measured'
_exptl_crystal_description prismatic
_exptl_crystal_F_000 376
_exptl_crystal_size_max 0.74
_exptl_crystal_size_mid 0.21
_exptl_crystal_size_min 0.17
_refine_diff_density_max 0.250
_refine_diff_density_min -0.259
_refine_ls_extinction_method none
_refine_ls_goodness_of_fit_ref 0.895
_refine_ls_hydrogen_treatment refxyz
_refine_ls_matrix_type full
_refine_ls_number_parameters 133
_refine_ls_number_reflns 1827
_refine_ls_number_restraints 0
_refine_ls_restrained_S_all 0.895
_refine_ls_R_factor_all 0.0652
_refine_ls_R_factor_gt 0.0387
_refine_ls_shift/su_max 0.000
_refine_ls_shift/su_mean 0.000
_refine_ls_structure_factor_coef Fsqd
_refine_ls_weighting_details 'w = 1/[\s^2^(Fo^2^)+(0.0733P)^2^] where P=(Fo^2^+2Fc^2^)/3'
_refine_ls_weighting_scheme calc
_refine_ls_wR_factor_gt 0.1022
_refine_ls_wR_factor_ref 0.1093
_reflns_number_gt 1135
_reflns_number_total 1827
_reflns_threshold_expression I>2\s(I)
_cod_data_source_file fg3045.cif
_cod_data_source_block I
_cod_original_sg_symbol_H-M 'P 21/c'
_cod_database_code 2015847
_cod_database_fobs_code 2015847

loop_
_symmetry_equiv_pos_as_xyz
'x, y, z'
'-x, y+1/2, -z+1/2'
'-x, -y, -z'
'x, -y-1/2, z-1/2'

loop_
_atom_site_type_symbol
_atom_site_label
_atom_site_fract_x
_atom_site_fract_y
_atom_site_fract_z
_atom_site_U_iso_or_equiv
_atom_site_adp_type
_atom_site_calc_flag
_atom_site_occupancy
F F1 0.08133(11) 0.44514(8) 0.81222(8) 0.0451(3) Uani d 1
F F2 0.08435(11) 0.71320(8) 0.81950(9) 0.0506(3) Uani d 1
O O1 0.31103(16) 0.20733(10) 1.13513(10) 0.0479(3) Uani d 1
O O2 0.22559(18) 0.18922(11) 0.90638(12) 0.0668(4) Uani d 1
O O3 0.33564(16) 0.92918(9) 1.11936(12) 0.0549(3) Uani d 1
C C1 0.25962(17) 0.42850(12) 1.01712(14) 0.0300(3) Uani d 1
C C2 0.17349(16) 0.50549(13) 0.91650(12) 0.0310(3) Uani d 1
C C3 0.17390(16) 0.64581(13) 0.91945(13) 0.0329(3) Uani d 1
C C4 0.26279(17) 0.71563(13) 1.02367(14) 0.0335(3) Uani d 1
C C5 0.35048(18) 0.64050(13) 1.12635(14) 0.0348(3) Uani d 1
C C6 0.34761(17) 0.50024(13) 1.12289(14) 0.0334(3) Uani d 1
C C7 0.2625(2) 0.86563(15) 1.02785(17) 0.0443(4) Uani d 1
B B2 0.2637(2) 0.26766(15) 1.01568(15) 0.0335(4) Uani d 1
H H5 0.4161(18) 0.6860(15) 1.1971(15) 0.040 Uiso d 1
H H6 0.4079(18) 0.4511(15) 1.1891(16) 0.040 Uiso d 1
H H7 0.1997(18) 0.9145(14) 0.9421(16) 0.040 Uiso d 1
H H1 0.311(2) 0.1237(19) 1.1298(17) 0.057 Uiso d 1
H H2 0.215(2) 0.2272(17) 0.8339(18) 0.057 Uiso d 1

loop_
_atom_site_aniso_label
_atom_site_aniso_U_11
_atom_site_aniso_U_22
_atom_site_aniso_U_33
_atom_site_aniso_U_12
_atom_site_aniso_U_13
_atom_site_aniso_U_23
F1 0.0570(6) 0.0356(5) 0.0403(5) -0.0017(4) -0.0131(4) -0.0057(3)
F2 0.0645(6) 0.0352(5) 0.0494(5) 0.0096(4) -0.0154(4) 0.0079(4)
O1 0.0870(8) 0.0191(5) 0.0360(6) -0.0005(5) -0.0066(5) 0.0002(4)
O2 0.1323(12) 0.0271(6) 0.0373(7) 0.0051(6) -0.0199(7) -0.0028(5)
O3 0.0816(9) 0.0250(5) 0.0562(7) -0.0026(5) -0.0075(6) -0.0034(5)
C1 0.0366(7) 0.0232(6) 0.0306(7) 0.0000(5) 0.0048(6) 0.0004(5)
C2 0.0355(8) 0.0281(7) 0.0291(7) -0.0009(5) 0.0003(6) -0.0024(5)
C3 0.0388(8) 0.0271(7) 0.0323(7) 0.0049(6) -0.0014(6) 0.0048(6)
C4 0.0420(8) 0.0231(7) 0.0357(7) 0.0009(5) 0.0049(6) 0.0001(6)
C5 0.0435(8) 0.0261(7) 0.0340(8) -0.0025(6) -0.0021(6) -0.0032(6)
C6 0.0430(8) 0.0259(7) 0.0304(7) 0.0018(6) -0.0025(6) 0.0017(5)
C7 0.0610(10) 0.0254(7) 0.0459(9) 0.0013(7) 0.0000(8) 0.0016(7)
B2 0.0428(9) 0.0241(7) 0.0333(8) -0.0007(6) 0.0017(6) -0.0011(6)

loop_
_atom_type_symbol
_atom_type_description
_atom_type_scat_dispersion_real
_atom_type_scat_dispersion_imag
_atom_type_scat_source
C C 0.0033 0.0016 'International Tables Vol C Tables 4.2.6.8 and 6.1.1.4'
H H 0.0000 0.0000 'International Tables Vol C Tables 4.2.6.8 and 6.1.1.4'
B B 0.0013 0.0007 'International Tables Vol C Tables 4.2.6.8 and 6.1.1.4'
O O 0.0106 0.0060 'International Tables Vol C Tables 4.2.6.8 and 6.1.1.4'
F F 0.0171 0.0103 'International Tables Vol C Tables 4.2.6.8 and 6.1.1.4'

loop_
_geom_angle_atom_site_label_1
_geom_angle_atom_site_label_2
_geom_angle_atom_site_label_3
_geom_angle
_geom_angle_publ_flag
B2 O1 H1 112.8(12) ?
B2 O2 H2 116.4(12) ?
C2 C1 C6 116.42(12) ?
C2 C1 B2 123.41(12) ?
C6 C1 B2 120.17(12) ?
F1 C2 C3 117.15(11) ?
F1 C2 C1 120.65(12) ?
C3 C2 C1 122.18(12) ?
F2 C3 C4 120.49(12) ?
F2 C3 C2 118.60(11) ?
C4 C3 C2 120.90(12) ?
C3 C4 C5 118.06(12) ?
C3 C4 C7 121.10(13) ?
C5 C4 C7 120.83(13) ?
C6 C5 C4 120.44(13) ?
C6 C5 H5 119.8(9) ?
C4 C5 H5 119.7(9) ?
C5 C6 C1 121.99(13) ?
C5 C6 H6 120.3(9) ?
C1 C6 H6 117.7(9) ?
O3 C7 C4 122.51(14) ?
O3 C7 H7 121.7(8) ?
C4 C7 H7 115.7(8) ?
O2 B2 O1 118.43(13) y
O1 B2 C1 116.06(12) y
O2 B2 C1 125.51(13) y

loop_
_geom_bond_atom_site_label_1
_geom_bond_atom_site_label_2
_geom_bond_distance
_geom_bond_publ_flag
F1 C2 1.3505(14) ?
F2 C3 1.3431(15) ?
O1 B2 1.3430(18) y
O1 H1 0.826(19) ?
O2 B2 1.3385(18) y
O2 H2 0.803(18) ?
O3 C7 1.2073(19) ?
C1 C2 1.3845(18) ?
C1 C6 1.3987(19) ?
C1 B2 1.5851(19) y
C2 C3 1.3828(19) ?
C3 C4 1.3817(19) ?
C4 C5 1.3939(19) ?
C4 C7 1.4785(19) ?
C5 C6 1.3825(19) ?
C5 H5 0.949(16) ?
C6 H6 0.916(16) ?
C7 H7 1.061(16) ?

loop_
_geom_hbond_atom_site_label_D
_geom_hbond_atom_site_label_H
_geom_hbond_atom_site_label_A
_geom_hbond_site_symmetry_A
_geom_hbond_distance_DH
_geom_hbond_distance_HA
_geom_hbond_distance_DA
_geom_hbond_angle_DHA
O1 H1 O3 1_545 0.826(19) 1.929(19) 2.7526(14) 174.3(16)
O2 H2 O1 4_565 0.803(18) 2.242(17) 2.9744(17) 152.0(16)
O2 H2 F1 . 0.803(18) 2.395(17) 2.8917(14) 121.1(14)

loop_
_geom_torsion_atom_site_label_1
_geom_torsion_atom_site_label_2
_geom_torsion_atom_site_label_3
_geom_torsion_atom_site_label_4
_geom_torsion
C6 C1 C2 F1 -178.26(11)
B2 C1 C2 F1 2.50(19)
C6 C1 C2 C3 0.09(19)
B2 C1 C2 C3 -179.15(12)
F1 C2 C3 F2 -0.25(17)
C1 C2 C3 F2 -178.64(11)
F1 C2 C3 C4 179.02(12)
C1 C2 C3 C4 0.62(19)
F2 C3 C4 C5 178.60(11)
C2 C3 C4 C5 -0.65(19)
F2 C3 C4 C7 -0.3(2)
C2 C3 C4 C7 -179.52(12)
C3 C4 C5 C6 -0.01(19)
C7 C4 C5 C6 178.86(12)
C4 C5 C6 C1 0.7(2)
C2 C1 C6 C5 -0.76(19)
B2 C1 C6 C5 178.51(12)
C3 C4 C7 O3 178.17(14)
C5 C4 C7 O3 -0.7(2)
C2 C1 B2 O2 18.2(2)
C6 C1 B2 O2 -160.99(14)
C2 C1 B2 O1 -162.35(13)
C6 C1 B2 O1 18.4(2)

loop_
_cod_related_entry_id
_cod_related_entry_database
_cod_related_entry_code
1 ChemSpider 2757226
